data_7023258
loop_
_publ_author_name
'Deng, Ye'
'Hou, Chuan-Tao'
'Walton, Richard I.'
'Tang, Jiaqian'
'Zhu, Peizhi'
'Zhang, Kou-Lin'
'Ng, Seik Weng'

_publ_section_title
;
 Preparation, structural diversity and characterization of a family of
 Cd(II)-organic frameworks.
;
_journal_issue 34
_journal_name_full 'Dalton transactions (Cambridge, England : 2003)'
_journal_page_first 12468
_journal_page_last 12480
_journal_paper_doi 10.1039/c3dt51118a
_journal_volume 42
_journal_year 2013
_chemical_formula_sum 'C20 H18 Cd I N6 O6'
_chemical_formula_weight 677.70
_chemical_name_systematic
; 
 ? 
;
_space_group_IT_number 2
_symmetry_cell_setting triclinic
_symmetry_space_group_name_Hall '-P 1'
_symmetry_space_group_name_H-M 'P -1'
_atom_sites_solution_hydrogens geom
_atom_sites_solution_primary direct
_atom_sites_solution_secondary difmap
_audit_creation_method SHELXL-97
_cell_angle_alpha 71.448(2)
_cell_angle_beta 86.073(2)
_cell_angle_gamma 73.862(2)
_cell_formula_units_Z 2
_cell_length_a 10.3338(16)
_cell_length_b 10.7432(16)
_cell_length_c 14.173(2)
_cell_measurement_reflns_used 2114
_cell_measurement_temperature 296(2)
_cell_measurement_theta_max 21.3857
_cell_measurement_theta_min 2.4936
_cell_volume 1432.6(4)
_computing_cell_refinement 'SAINT (Bruker, 2005)'
_computing_data_collection 'APEX2 (Bruker, 2005)'
_computing_data_reduction 'SAINT (Bruker, 2005)'
_computing_molecular_graphics 'Diamond (CRYSTAL IMPACT, 2001)'
_computing_publication_material 'publCIF (Westrip, 2010)'
_computing_structure_refinement 'SHELXL-97 (Sheldrick, 2008)'
_computing_structure_solution 'SHELXS-97 (Sheldrick, 2008)'
_diffrn_ambient_temperature 296(2)
_diffrn_detector_area_resol_mean 8.3
_diffrn_measured_fraction_theta_full 0.990
_diffrn_measured_fraction_theta_max 0.990
_diffrn_measurement_device_type 'Bruker APEXII area-detector'
_diffrn_measurement_method '\f and \w'
_diffrn_radiation_monochromator graphite
_diffrn_radiation_source 'fine-focus sealed tube'
_diffrn_radiation_type MoK\a
_diffrn_radiation_wavelength 0.71073
_diffrn_reflns_av_R_equivalents 0.0332
_diffrn_reflns_av_unetI/netI 0.0535
_diffrn_reflns_limit_h_max 12
_diffrn_reflns_limit_h_min -11
_diffrn_reflns_limit_k_max 12
_diffrn_reflns_limit_k_min -12
_diffrn_reflns_limit_l_max 16
_diffrn_reflns_limit_l_min -16
_diffrn_reflns_number 10485
_diffrn_reflns_theta_full 25.00
_diffrn_reflns_theta_max 25.00
_diffrn_reflns_theta_min 2.05
_exptl_absorpt_coefficient_mu 1.880
_exptl_absorpt_correction_T_max 0.754
_exptl_absorpt_correction_T_min 0.575
_exptl_absorpt_correction_type multi-scan
_exptl_absorpt_process_details '(SADABS; Sheldrick, 1996)'
_exptl_crystal_colour YELLOW
_exptl_crystal_density_diffrn 1.571
_exptl_crystal_density_method 'not measured'
_exptl_crystal_description BLOCK
_exptl_crystal_F_000 658
_exptl_crystal_size_max 0.35
_exptl_crystal_size_mid 0.25
_exptl_crystal_size_min 0.15
_refine_diff_density_max 2.472
_refine_diff_density_min -1.065
_refine_diff_density_rms 0.204
_refine_ls_extinction_method none
_refine_ls_goodness_of_fit_ref 0.997
_refine_ls_hydrogen_treatment constr
_refine_ls_matrix_type full
_refine_ls_number_parameters 307
_refine_ls_number_reflns 4990
_refine_ls_number_restraints 0
_refine_ls_restrained_S_all 0.997
_refine_ls_R_factor_all 0.0900
_refine_ls_R_factor_gt 0.0624
_refine_ls_shift/su_max 0.001
_refine_ls_shift/su_mean 0.000
_refine_ls_structure_factor_coef Fsqd
_refine_ls_weighting_details 'calc w=1/[\s^2^(Fo^2^)+(0.1537P)^2^+2.2845P] where P=(Fo^2^+2Fc^2^)/3'
_refine_ls_weighting_scheme calc
_refine_ls_wR_factor_gt 0.2082
_refine_ls_wR_factor_ref 0.2308
_reflns_number_gt 3410
_reflns_number_total 4990
_reflns_threshold_expression >2sigma(I)
_cod_data_source_file c3dt51118a.txt
_cod_data_source_block 14
_cod_depositor_comments
;
The following automatic conversions were performed:

'_symmetry_cell_setting' value 'TRICLINIC' changed to 'triclinic'
according to /home/saulius/struct/CIF-dictionaries/cif_core.dic
dictionary named 'cif_core.dic' version 2.4.2 from 2011-04-26.

Automatic conversion script
Id: cif_fix_values 1891 2012-01-12 08:04:46Z andrius 
;
_cod_original_sg_symbol_H-M P-1
_cod_database_code 7023258

loop_
_symmetry_equiv_pos_as_xyz
'x, y, z'
'-x, -y, -z'

loop_
_atom_site_label
_atom_site_type_symbol
_atom_site_fract_x
_atom_site_fract_y
_atom_site_fract_z
_atom_site_U_iso_or_equiv
_atom_site_adp_type
_atom_site_occupancy
_atom_site_symmetry_multiplicity
_atom_site_calc_flag
_atom_site_refinement_flags
C1 C 0.8631(9) -0.2306(10) 0.9963(7) 0.047(2) Uani 1 1 d .
C2 C 1.3551(9) -0.2354(9) 1.0043(7) 0.044(2) Uani 1 1 d .
C3 C 0.9791(8) -0.2041(9) 1.0390(7) 0.042(2) Uani 1 1 d .
C4 C 1.1089(8) -0.2324(9) 1.0032(7) 0.042(2) Uani 1 1 d .
H4 H 1.1260 -0.2705 0.9517 0.050 Uiso 1 1 calc R
C5 C 1.2123(8) -0.2056(8) 1.0416(6) 0.0371(18) Uani 1 1 d .
C6 C 1.1859(9) -0.1459(9) 1.1209(7) 0.045(2) Uani 1 1 d .
H6 H 1.2535 -0.1246 1.1478 0.054 Uiso 1 1 calc R
C7 C 1.0573(9) -0.1219(10) 1.1552(7) 0.046(2) Uani 1 1 d .
C8 C 0.9534(8) -0.1452(9) 1.1130(7) 0.044(2) Uani 1 1 d .
H8 H 0.8659 -0.1207 1.1350 0.052 Uiso 1 1 calc R
H19 H 0.1518 0.3662 0.2280 0.052 Uiso 1 1 d R
C9 C 0.4713(9) 0.0493(10) 0.8393(7) 0.046(2) Uani 1 1 d .
H9 H 0.4155 0.0518 0.8935 0.055 Uiso 1 1 calc R
C10 C 0.6175(11) -0.0117(14) 0.7404(8) 0.068(3) Uani 1 1 d .
H10 H 0.6852 -0.0663 0.7130 0.081 Uiso 1 1 calc R
C11 C 0.3981(12) 0.2964(11) 0.7424(8) 0.064(3) Uani 1 1 d .
H11A H 0.4594 0.3487 0.7462 0.077 Uiso 1 1 calc R
H11B H 0.3321 0.3030 0.7940 0.077 Uiso 1 1 calc R
C12 C 0.3265(11) 0.3585(11) 0.6422(8) 0.059(3) Uani 1 1 d .
C13 C 0.2383(12) 0.3003(13) 0.6152(9) 0.071(3) Uani 1 1 d .
H13 H 0.2217 0.2219 0.6596 0.086 Uiso 1 1 calc R
C14 C 0.1737(11) 0.3564(13) 0.5228(9) 0.070(3) Uani 1 1 d .
H14 H 0.1136 0.3157 0.5065 0.084 Uiso 1 1 calc R
C15 C 0.3461(14) 0.4746(13) 0.5765(8) 0.074(3) Uani 1 1 d .
H15 H 0.4009 0.5194 0.5944 0.089 Uiso 1 1 calc R
C16 C 0.1966(11) 0.4695(11) 0.4560(7) 0.058(3) Uani 1 1 d .
C17 C 0.2849(14) 0.5271(13) 0.4823(9) 0.077(4) Uani 1 1 d .
H17 H 0.3045 0.6029 0.4364 0.093 Uiso 1 1 calc R
C18 C 0.1344(13) 0.5230(14) 0.3504(8) 0.077(3) Uani 1 1 d .
H18B H 0.0569 0.4886 0.3507 0.092 Uiso 1 1 calc R
H18A H 0.1035 0.6218 0.3301 0.092 Uiso 1 1 calc R
C19 C 0.2224(10) 0.4062(14) 0.2254(9) 0.071(3) Uani 1 1 d .
C20 C 0.4018(11) 0.4657(11) 0.1900(8) 0.058(3) Uani 1 1 d .
Cd1 Cd 0.62284(6) -0.27544(7) 0.94832(5) 0.0446(3) Uani 1 1 d .
I1 I 1.01338(7) -0.03138(9) 1.27000(6) 0.0723(3) Uani 1 1 d .
N1 N 0.5606(8) -0.0616(9) 0.8290(6) 0.057(2) Uani 1 1 d .
N2 N 0.4740(8) 0.1536(8) 0.7619(6) 0.0520(19) Uani 1 1 d .
N3 N 0.5692(10) 0.1192(11) 0.6970(7) 0.072(3) Uani 1 1 d .
N4 N 0.2295(8) 0.4820(9) 0.2798(6) 0.054(2) Uani 1 1 d .
N5 N 0.3415(10) 0.5231(9) 0.2584(7) 0.063(2) Uani 1 1 d .
N6 N 0.3285(8) 0.3917(9) 0.1669(6) 0.054(2) Uani 1 1 d .
O1 O 0.7503(6) -0.2040(7) 1.0345(5) 0.0536(17) Uani 1 1 d .
O2 O 0.8822(6) -0.2784(8) 0.9240(6) 0.065(2) Uani 1 1 d .
O3 O 1.4391(6) -0.1929(7) 1.0365(5) 0.0526(16) Uani 1 1 d .
O4 O 1.3844(6) -0.3043(7) 0.9448(5) 0.0522(16) Uani 1 1 d .
O1W O 0.9240(9) 0.4299(14) 0.1655(10) 0.147(6) Uani 1 1 d .
H1WB H 0.9496 0.4973 0.1273 0.220 Uiso 1 1 d R
H1WA H 0.9875 0.3571 0.1727 0.220 Uiso 1 1 d R
O2W O 0.6778(6) -0.4798(7) 1.0758(5) 0.0567(17) Uani 1 1 d .
H2WB H 0.7495 -0.4853 1.1051 0.085 Uiso 1 1 d R
H2WA H 0.6990 -0.5155 1.0292 0.085 Uiso 1 1 d R

loop_
_atom_site_aniso_label
_atom_site_aniso_U_11
_atom_site_aniso_U_22
_atom_site_aniso_U_33
_atom_site_aniso_U_23
_atom_site_aniso_U_13
_atom_site_aniso_U_12
C1 0.033(5) 0.060(6) 0.055(6) -0.019(5) -0.001(4) -0.019(4)
C2 0.035(4) 0.049(5) 0.046(5) -0.014(4) 0.008(4) -0.012(4)
C3 0.031(4) 0.047(5) 0.049(5) -0.017(4) -0.006(4) -0.009(4)
C4 0.033(4) 0.048(5) 0.049(5) -0.023(4) -0.001(4) -0.007(4)
C5 0.025(4) 0.044(5) 0.045(5) -0.017(4) 0.008(3) -0.012(3)
C6 0.033(4) 0.045(5) 0.059(6) -0.020(4) -0.005(4) -0.009(4)
C7 0.038(5) 0.059(6) 0.045(5) -0.028(4) 0.010(4) -0.009(4)
C8 0.027(4) 0.053(5) 0.053(5) -0.026(4) 0.006(4) -0.005(4)
C9 0.040(5) 0.061(6) 0.046(5) -0.027(5) 0.004(4) -0.015(4)
C10 0.052(6) 0.094(9) 0.061(7) -0.030(6) 0.020(5) -0.024(6)
C11 0.080(8) 0.071(7) 0.050(6) -0.024(5) 0.004(5) -0.028(6)
C12 0.063(6) 0.072(7) 0.047(6) -0.031(5) 0.005(5) -0.012(5)
C13 0.074(8) 0.082(8) 0.062(7) -0.024(6) 0.012(6) -0.028(6)
C14 0.056(7) 0.100(9) 0.063(7) -0.031(7) -0.007(5) -0.026(6)
C15 0.103(10) 0.074(8) 0.051(6) -0.012(6) -0.005(6) -0.037(7)
C16 0.059(6) 0.069(7) 0.043(5) -0.028(5) -0.001(5) 0.001(5)
C17 0.109(10) 0.070(7) 0.053(7) -0.019(6) 0.005(7) -0.025(7)
C18 0.071(8) 0.088(8) 0.057(7) -0.028(6) -0.007(6) 0.007(6)
C19 0.036(5) 0.108(9) 0.072(7) -0.033(7) 0.010(5) -0.017(6)
C20 0.059(6) 0.064(6) 0.059(6) -0.034(5) 0.001(5) -0.011(5)
Cd1 0.0305(4) 0.0625(5) 0.0513(5) -0.0326(3) 0.0056(3) -0.0132(3)
I1 0.0597(5) 0.1070(7) 0.0790(6) -0.0659(5) 0.0204(4) -0.0298(4)
N1 0.045(4) 0.071(5) 0.058(5) -0.027(4) 0.001(4) -0.012(4)
N2 0.058(5) 0.055(5) 0.048(5) -0.020(4) 0.003(4) -0.019(4)
N3 0.072(6) 0.083(7) 0.057(6) -0.026(5) 0.020(5) -0.013(5)
N4 0.050(5) 0.069(5) 0.044(4) -0.033(4) 0.000(4) -0.001(4)
N5 0.080(6) 0.066(5) 0.055(5) -0.032(4) 0.009(5) -0.024(5)
N6 0.045(4) 0.077(6) 0.058(5) -0.045(4) 0.012(4) -0.020(4)
O1 0.029(3) 0.077(4) 0.068(4) -0.039(4) 0.008(3) -0.018(3)
O2 0.040(4) 0.103(6) 0.076(5) -0.058(4) 0.005(3) -0.024(4)
O3 0.030(3) 0.079(4) 0.064(4) -0.037(4) 0.006(3) -0.022(3)
O4 0.037(3) 0.066(4) 0.066(4) -0.038(4) 0.016(3) -0.016(3)
O1W 0.061(6) 0.227(14) 0.202(13) -0.170(12) -0.028(7) 0.007(7)
O2W 0.047(4) 0.065(4) 0.066(4) -0.031(4) 0.002(3) -0.016(3)

loop_
_atom_type_symbol
_atom_type_description
_atom_type_scat_dispersion_real
_atom_type_scat_dispersion_imag
_atom_type_scat_source
C C 0.0033 0.0016 'International Tables Vol C Tables 4.2.6.8 and 6.1.1.4'
H H 0.0000 0.0000 'International Tables Vol C Tables 4.2.6.8 and 6.1.1.4'
N N 0.0061 0.0033 'International Tables Vol C Tables 4.2.6.8 and 6.1.1.4'
O O 0.0106 0.0060 'International Tables Vol C Tables 4.2.6.8 and 6.1.1.4'
Cd Cd -0.8075 1.2024 'International Tables Vol C Tables 4.2.6.8 and 6.1.1.4'
I I -0.4742 1.8119 'International Tables Vol C Tables 4.2.6.8 and 6.1.1.4'

loop_
_geom_angle_atom_site_label_1
_geom_angle_atom_site_label_2
_geom_angle_atom_site_label_3
_geom_angle
_geom_angle_site_symmetry_1
_geom_angle_site_symmetry_3
O1 C1 O2 122.2(8) . .
O1 C1 C3 117.9(8) . .
O2 C1 C3 119.9(8) . .
O3 C2 O4 123.4(8) . .
O3 C2 C5 118.1(8) . .
O4 C2 C5 118.5(8) . .
C8 C3 C4 119.1(8) . .
C8 C3 C1 118.3(8) . .
C4 C3 C1 122.5(8) . .
C5 C4 C3 121.8(8) . .
C5 C4 H4 119.1 . .
C3 C4 H4 119.1 . .
C4 C5 C6 119.2(7) . .
C4 C5 C2 123.1(8) . .
C6 C5 C2 117.7(7) . .
C7 C6 C5 117.2(8) . .
C7 C6 H6 121.4 . .
C5 C6 H6 121.4 . .
C6 C7 C8 122.6(9) . .
C6 C7 I1 118.4(7) . .
C8 C7 I1 118.8(6) . .
C3 C8 C7 120.0(8) . .
C3 C8 H8 120.0 . .
C7 C8 H8 120.0 . .
N2 C9 N1 109.4(9) . .
N2 C9 H9 125.3 . .
N1 C9 H9 125.3 . .
N3 C10 N1 114.5(10) . .
N3 C10 H10 122.7 . .
N1 C10 H10 122.7 . .
N2 C11 C12 113.3(9) . .
N2 C11 H11A 108.9 . .
C12 C11 H11A 108.9 . .
N2 C11 H11B 108.9 . .
C12 C11 H11B 108.9 . .
H11A C11 H11B 107.7 . .
C15 C12 C13 117.9(11) . .
C15 C12 C11 121.0(11) . .
C13 C12 C11 121.1(11) . .
C12 C13 C14 121.2(12) . .
C12 C13 H13 119.4 . .
C14 C13 H13 119.4 . .
C16 C14 C13 120.9(11) . .
C16 C14 H14 119.5 . .
C13 C14 H14 119.5 . .
C12 C15 C17 120.4(12) . .
C12 C15 H15 119.8 . .
C17 C15 H15 119.8 . .
C14 C16 C17 118.1(10) . .
C14 C16 C18 120.4(11) . .
C17 C16 C18 121.3(11) . .
C16 C17 C15 121.3(12) . .
C16 C17 H17 119.3 . .
C15 C17 H17 119.3 . .
N4 C18 C16 111.7(9) . .
N4 C18 H18B 109.3 . .
C16 C18 H18B 109.3 . .
N4 C18 H18A 109.3 . .
C16 C18 H18A 109.3 . .
H18B C18 H18A 107.9 . .
N4 C19 N6 111.6(10) . .
N4 C19 H19 124.0 . .
N6 C19 H19 124.4 . .
N5 C20 N6 111.7(10) . .
O1 Cd1 N6 133.7(3) . 2_656
O1 Cd1 O2W 85.8(2) . .
N6 Cd1 O2W 90.1(3) 2_656 .
O1 Cd1 N1 91.9(3) . .
N6 Cd1 N1 94.2(3) 2_656 .
O2W Cd1 N1 175.6(3) . .
O1 Cd1 O3 87.5(2) . 1_455
N6 Cd1 O3 138.7(2) 2_656 1_455
O2W Cd1 O3 90.2(2) . 1_455
N1 Cd1 O3 86.0(3) . 1_455
O1 Cd1 O4 140.5(2) . 1_455
N6 Cd1 O4 85.2(2) 2_656 1_455
O2W Cd1 O4 88.1(2) . 1_455
N1 Cd1 O4 91.4(3) . 1_455
O3 Cd1 O4 53.5(2) 1_455 1_455
C9 N1 C10 102.6(9) . .
C9 N1 Cd1 126.6(7) . .
C10 N1 Cd1 130.0(8) . .
C9 N2 N3 111.7(8) . .
C9 N2 C11 128.8(9) . .
N3 N2 C11 119.3(9) . .
C10 N3 N2 101.7(9) . .
C19 N4 N5 109.2(8) . .
C19 N4 C18 128.4(10) . .
N5 N4 C18 122.4(9) . .
N4 N5 C20 104.8(8) . .
C19 N6 C20 102.8(9) . .
C19 N6 Cd1 129.6(8) . 2_656
C20 N6 Cd1 127.6(7) . 2_656
C1 O1 Cd1 102.3(6) . .
C2 O3 Cd1 97.4(5) . 1_655
C2 O4 Cd1 85.7(5) . 1_655
H1WB O1W H1WA 109.1 . .
Cd1 O2W H2WB 108.5 . .
Cd1 O2W H2WA 84.7 . .
H2WB O2W H2WA 109.1 . .

loop_
_geom_bond_atom_site_label_1
_geom_bond_atom_site_label_2
_geom_bond_distance
_geom_bond_site_symmetry_2
C1 O1 1.249(11) .
C1 O2 1.266(12) .
C1 C3 1.511(11) .
C2 O3 1.256(11) .
C2 O4 1.260(11) .
C2 C5 1.516(11) .
C3 C8 1.364(12) .
C3 C4 1.389(12) .
C4 C5 1.367(12) .
C4 H4 0.9300 .
C5 C6 1.438(13) .
C6 C7 1.367(12) .
C6 H6 0.9300 .
C7 C8 1.381(12) .
C7 I1 2.111(9) .
C8 H8 0.9300 .
C9 N2 1.301(12) .
C9 N1 1.332(12) .
C9 H9 0.9300 .
C10 N3 1.306(15) .
C10 N1 1.363(13) .
C10 H10 0.9300 .
C11 N2 1.462(14) .
C11 C12 1.508(14) .
C11 H11A 0.9700 .
C11 H11B 0.9700 .
C12 C15 1.357(16) .
C12 C13 1.374(16) .
C13 C14 1.385(16) .
C13 H13 0.9300 .
C14 C16 1.351(16) .
C14 H14 0.9300 .
C15 C17 1.393(16) .
C15 H15 0.9300 .
C16 C17 1.364(17) .
C16 C18 1.537(14) .
C17 H17 0.9300 .
C18 N4 1.438(14) .
C18 H18B 0.9700 .
C18 H18A 0.9700 .
C19 N4 1.305(15) .
C19 N6 1.332(13) .
C19 H19 0.9384 .
C20 N5 1.339(13) .
C20 N6 1.360(13) .
Cd1 O1 2.279(6) .
Cd1 N6 2.306(8) 2_656
Cd1 O2W 2.309(7) .
Cd1 N1 2.326(9) .
Cd1 O3 2.323(6) 1_455
Cd1 O4 2.574(6) 1_455
N2 N3 1.357(12) .
N4 N5 1.333(12) .
N6 Cd1 2.306(8) 2_656
O3 Cd1 2.323(6) 1_655
O4 Cd1 2.573(6) 1_655
O1W H1WB 0.8516 .
O1W H1WA 0.8524 .
O2W H2WB 0.8524 .
O2W H2WA 0.8521 .

loop_
_geom_torsion_atom_site_label_1
_geom_torsion_atom_site_label_2
_geom_torsion_atom_site_label_3
_geom_torsion_atom_site_label_4
_geom_torsion
_geom_torsion_site_symmetry_1
_geom_torsion_site_symmetry_4
O1 C1 C3 C8 -3.8(13) . .
O2 C1 C3 C8 176.2(9) . .
O1 C1 C3 C4 178.8(9) . .
O2 C1 C3 C4 -1.2(14) . .
C8 C3 C4 C5 1.5(14) . .
C1 C3 C4 C5 178.9(8) . .
C3 C4 C5 C6 -0.3(13) . .
C3 C4 C5 C2 180.0(8) . .
O3 C2 C5 C4 172.0(8) . .
O4 C2 C5 C4 -9.9(13) . .
O3 C2 C5 C6 -7.7(12) . .
O4 C2 C5 C6 170.4(8) . .
C4 C5 C6 C7 1.4(12) . .
C2 C5 C6 C7 -178.8(8) . .
C5 C6 C7 C8 -3.8(14) . .
C5 C6 C7 I1 -179.0(6) . .
C4 C3 C8 C7 -3.8(13) . .
C1 C3 C8 C7 178.7(8) . .
C6 C7 C8 C3 5.1(14) . .
I1 C7 C8 C3 -179.7(7) . .
N2 C11 C12 C15 -125.4(12) . .
N2 C11 C12 C13 55.4(14) . .
C15 C12 C13 C14 1.5(18) . .
C11 C12 C13 C14 -179.3(11) . .
C12 C13 C14 C16 0.7(19) . .
C13 C12 C15 C17 -4.1(18) . .
C11 C12 C15 C17 176.7(12) . .
C13 C14 C16 C17 -0.2(17) . .
C13 C14 C16 C18 174.3(11) . .
C14 C16 C17 C15 -2.4(18) . .
C18 C16 C17 C15 -176.9(11) . .
C12 C15 C17 C16 5(2) . .
C14 C16 C18 N4 -99.3(13) . .
C17 C16 C18 N4 75.1(14) . .
N2 C9 N1 C10 1.5(11) . .
N2 C9 N1 Cd1 172.6(6) . .
N3 C10 N1 C9 -0.3(13) . .
N3 C10 N1 Cd1 -170.9(8) . .
O1 Cd1 N1 C9 -75.5(8) . .
N6 Cd1 N1 C9 150.4(8) 2_656 .
O3 Cd1 N1 C9 11.9(8) 1_455 .
O4 Cd1 N1 C9 65.1(8) 1_455 .
O1 Cd1 N1 C10 93.0(9) . .
N6 Cd1 N1 C10 -41.0(9) 2_656 .
O3 Cd1 N1 C10 -179.6(9) 1_455 .
O4 Cd1 N1 C10 -126.3(9) 1_455 .
N1 C9 N2 N3 -2.3(11) . .
N1 C9 N2 C11 -177.2(9) . .
C12 C11 N2 C9 -129.1(11) . .
C12 C11 N2 N3 56.2(13) . .
N1 C10 N3 N2 -1.0(13) . .
C9 N2 N3 C10 2.0(12) . .
C11 N2 N3 C10 177.5(9) . .
N6 C19 N4 N5 0.8(13) . .
N6 C19 N4 C18 178.9(10) . .
C16 C18 N4 C19 118.3(13) . .
C16 C18 N4 N5 -63.8(14) . .
C19 N4 N5 C20 -1.1(12) . .
C18 N4 N5 C20 -179.3(9) . .
N6 C20 N5 N4 1.1(12) . .
N4 C19 N6 C20 -0.1(13) . .
N4 C19 N6 Cd1 -178.8(7) . 2_656
N5 C20 N6 C19 -0.6(12) . .
N5 C20 N6 Cd1 178.1(7) . 2_656
O2 C1 O1 Cd1 3.4(11) . .
C3 C1 O1 Cd1 -176.6(7) . .
N6 Cd1 O1 C1 7.1(8) 2_656 .
O2W Cd1 O1 C1 93.1(6) . .
N1 Cd1 O1 C1 -90.6(6) . .
O3 Cd1 O1 C1 -176.5(6) 1_455 .
O4 Cd1 O1 C1 175.0(5) 1_455 .
O4 C2 O3 Cd1 2.0(10) . 1_655
C5 C2 O3 Cd1 -180.0(6) . 1_655
O3 C2 O4 Cd1 -1.8(9) . 1_655
C5 C2 O4 Cd1 -179.8(7) . 1_655
